data_4517126
loop_
_publ_author_name
'Xia, Honglei'
'Zhang, Wenquan'
'Jin, Yunhe'
'Song, Siwei'
'Wang, Kangcai'
'Zhang, Qinghua'

_publ_section_title
;
 Synthesis of Thermally Stable and Insensitive Energetic Materials by
 Incorporating the Tetrazole Functionality into Fused Ring
 3,6-Dinitropyrazolo-[4,3-c]Pyrazole Framework.
;
_journal_name_full 'ACS applied materials &amp; interfaces'
_journal_paper_doi 10.1021/acsami.9b17384
_journal_year 2019
_chemical_formula_moiety '0.17(C36 K12 N84 O24)'
_chemical_formula_sum 'C6 K2 N14 O4'
_chemical_formula_weight 410.40
_space_group_crystal_system monoclinic
_space_group_IT_number 14
_space_group_name_Hall '-P 2ybc'
_space_group_name_H-M_alt 'P 1 21/c 1'
_atom_sites_solution_primary dual
_audit_creation_date 2019-05-27
_audit_creation_method
;
Olex2 1.2
(compiled 2018.05.29 svn.r3508 for OlexSys, GUI svn.r5506)
;
_cell_angle_alpha 90
_cell_angle_beta 94.088(2)
_cell_angle_gamma 90
_cell_formula_units_Z 6
_cell_length_a 6.0697(3)
_cell_length_b 9.8628(6)
_cell_length_c 33.219(2)
_cell_measurement_reflns_used 2622
_cell_measurement_temperature 173
_cell_measurement_theta_max 27.372
_cell_measurement_theta_min 3.499
_cell_volume 1983.6(2)
_computing_cell_refinement 'SAINT V8.38A (?, 2016)'
_computing_data_reduction 'SAINT V8.38A (?, 2016)'
_computing_molecular_graphics 'Olex2 (Dolomanov et al., 2009)'
_computing_publication_material 'Olex2 (Dolomanov et al., 2009)'
_computing_structure_refinement 'ShelXL (Sheldrick, 2015)'
_computing_structure_solution 'ShelXT (Sheldrick, 2015)'
_diffrn_ambient_temperature 173
_diffrn_measured_fraction_theta_full 0.998
_diffrn_measured_fraction_theta_max 0.996
_diffrn_measurement_device_type 'Bruker APEX-II CCD'
_diffrn_measurement_method '\f and \w scans'
_diffrn_radiation_type MoK\a
_diffrn_radiation_wavelength 0.71073
_diffrn_reflns_av_R_equivalents 0.0823
_diffrn_reflns_av_unetI/netI 0.0678
_diffrn_reflns_Laue_measured_fraction_full 0.998
_diffrn_reflns_Laue_measured_fraction_max 0.996
_diffrn_reflns_limit_h_max 6
_diffrn_reflns_limit_h_min -7
_diffrn_reflns_limit_k_max 12
_diffrn_reflns_limit_k_min -12
_diffrn_reflns_limit_l_max 42
_diffrn_reflns_limit_l_min -43
_diffrn_reflns_number 23060
_diffrn_reflns_point_group_measured_fraction_full 0.998
_diffrn_reflns_point_group_measured_fraction_max 0.996
_diffrn_reflns_theta_full 25.242
_diffrn_reflns_theta_max 27.505
_diffrn_reflns_theta_min 2.403
_exptl_absorpt_coefficient_mu 0.778
_exptl_absorpt_correction_T_max 0.7456
_exptl_absorpt_correction_T_min 0.6407
_exptl_absorpt_correction_type multi-scan
_exptl_absorpt_process_details
'SADABS-2016/2 (Bruker,2016/2) was used for absorption correction. wR2(int) was 0.0970 before and 0.0586 after correction. The Ratio of minimum to maximum transmission is 0.8593. The \l/2 correction factor is Not present.'
_exptl_crystal_colour 'clear whiteish colourless'
_exptl_crystal_colour_lustre clear
_exptl_crystal_colour_modifier whiteish
_exptl_crystal_colour_primary colourless
_exptl_crystal_density_diffrn 2.061
_exptl_crystal_description block
_exptl_crystal_F_000 1224
_exptl_crystal_size_max 0.22
_exptl_crystal_size_mid 0.2
_exptl_crystal_size_min 0.18
_refine_diff_density_max 0.444
_refine_diff_density_min -0.368
_refine_diff_density_rms 0.083
_refine_ls_extinction_method none
_refine_ls_goodness_of_fit_ref 1.036
_refine_ls_hydrogen_treatment undef
_refine_ls_matrix_type full
_refine_ls_number_parameters 352
_refine_ls_number_reflns 4527
_refine_ls_number_restraints 399
_refine_ls_restrained_S_all 0.995
_refine_ls_R_factor_all 0.1514
_refine_ls_R_factor_gt 0.0486
_refine_ls_shift/su_max 0.001
_refine_ls_shift/su_mean 0.000
_refine_ls_structure_factor_coef Fsqd
_refine_ls_weighting_details 'w=1/[\s^2^(Fo^2^)+(0.0372P)^2^+5.2636P] where P=(Fo^2^+2Fc^2^)/3'
_refine_ls_weighting_scheme calc
_refine_ls_wR_factor_gt 0.1078
_refine_ls_wR_factor_ref 0.1512
_reflns_Friedel_coverage 0.000
_reflns_number_gt 1297
_reflns_number_total 4527
_reflns_threshold_expression 'I > 2\s(I)'
_cod_data_source_file am9b17384_si_003.cif
_cod_data_source_block 22019575_0m
_cod_database_code 4517126
_shelx_shelxl_version_number 2014/7
_shelx_space_group_comment
;
The symmetry employed for this shelxl refinement is uniquely defined
by the following loop, which should always be used as a source of
symmetry information in preference to the above space-group names.
They are only intended as comments.
;
_shelx_estimated_absorpt_t_max 0.873
_shelx_estimated_absorpt_t_min 0.847
_olex2_refinement_description
;
1. Uiso/Uaniso restraints and constraints
Uanis(O2) \\sim Ueq, Uanis(O3) \\sim Ueq, Uanis(N4) \\sim Ueq, Uanis(N3) \\sim
Ueq: with sigma of 0.005 and sigma for terminal atoms of 0.01
2. Rigid body (RIGU) restrains
 All non-hydrogen atoms
 with sigma for 1-2 distances of 0.004 and sigma for 1-3 distances of 0.004
;
_olex2_submission_special_instructions 'No special instructions were received'

loop_
_space_group_symop_operation_xyz
'x, y, z'
'-x, y+1/2, -z+1/2'
'-x, -y, -z'
'x, -y-1/2, z-1/2'

loop_
_atom_site_label
_atom_site_type_symbol
_atom_site_fract_x
_atom_site_fract_y
_atom_site_fract_z
_atom_site_U_iso_or_equiv
_atom_site_adp_type
_atom_site_occupancy
_atom_site_site_symmetry_order
_atom_site_calc_flag
_atom_site_refinement_flags_adp
K3 K 0.7719(2) 0.53335(12) 0.55287(4) 0.0189(3) Uani 1 1 d U
K2 K 0.4404(2) -0.03297(12) 0.38622(4) 0.0188(3) Uani 1 1 d U
K1 K 0.8943(2) 1.03547(11) 0.28050(4) 0.0180(3) Uani 1 1 d U
N17 N 0.8448(7) -0.1127(4) 0.47163(15) 0.0153(11) Uani 1 1 d U
O6 O 0.6725(6) 0.2916(4) 0.51215(12) 0.0170(9) Uani 1 1 d U
O2 O 1.1661(7) 0.7339(4) 0.37787(13) 0.0254(10) Uani 1 1 d U
O4 O 0.3423(7) 0.2079(4) 0.34561(13) 0.0234(10) Uani 1 1 d U
O5 O 0.5068(7) 0.2308(4) 0.45466(13) 0.0268(11) Uani 1 1 d U
O1 O 0.9923(6) 0.7953(4) 0.32138(12) 0.0214(10) Uani 1 1 d U
N19 N 0.7463(7) -0.4524(5) 0.45326(15) 0.0191(11) Uani 1 1 d U
N12 N 0.9224(8) 0.0457(4) 0.37985(15) 0.0186(11) Uani 1 1 d U
O3 O 0.1657(7) 0.2720(4) 0.28890(13) 0.0262(11) Uani 1 1 d U
N13 N 1.0396(8) 0.1026(5) 0.41053(15) 0.0187(11) Uani 1 1 d U
N16 N 0.6930(7) -0.0134(5) 0.46440(15) 0.0164(11) Uani 1 1 d U
N11 N 0.8133(8) 0.1447(4) 0.35721(15) 0.0187(11) Uani 1 1 d U
N15 N 0.6408(7) 0.2167(5) 0.48385(15) 0.0172(11) Uani 1 1 d U
N10 N 1.0277(7) 0.7156(4) 0.34965(14) 0.0157(10) Uani 1 1 d U
N3 N 0.5182(8) 0.8578(5) 0.30979(15) 0.0216(11) Uani 1 1 d U
N9 N 0.9777(7) 0.4888(4) 0.36849(14) 0.0142(11) Uani 1 1 d U
N1 N 0.3193(8) 0.7647(4) 0.25737(15) 0.0173(11) Uani 1 1 d U
N21 N 0.6525(8) -0.2595(5) 0.42443(15) 0.0193(11) Uani 1 1 d U
N7 N 0.3093(7) 0.2866(5) 0.31667(14) 0.0172(11) Uani 1 1 d U
N6 N 0.3628(7) 0.5150(5) 0.29807(14) 0.0150(11) Uani 1 1 d U
N14 N 1.0129(8) 0.2377(5) 0.40992(15) 0.0202(12) Uani 1 1 d U
N18 N 0.8471(8) -0.3563(5) 0.47613(15) 0.0172(11) Uani 1 1 d U
N2 N 0.2951(8) 0.9013(5) 0.25636(16) 0.0208(12) Uani 1 1 d U
N8 N 0.8193(7) 0.3875(4) 0.36200(14) 0.0138(10) Uani 1 1 d U
N20 N 0.6260(8) -0.3980(5) 0.42318(15) 0.0201(12) Uani 1 1 d U
N5 N 0.5082(7) 0.6139(5) 0.30415(14) 0.0157(11) Uani 1 1 d U
C9 C 0.7886(9) -0.2412(5) 0.45647(17) 0.0163(12) Uani 1 1 d U
C4 C 0.6882(9) 0.5685(5) 0.32869(17) 0.0132(12) Uani 1 1 d U
C6 C 0.8803(9) 0.2576(5) 0.37658(17) 0.0152(12) Uani 1 1 d U
C2 C 0.4373(9) 0.4066(5) 0.31788(17) 0.0147(12) Uani 1 1 d U
C8 C 0.7786(9) 0.0939(5) 0.48458(17) 0.0150(12) Uani 1 1 d U
C3 C 0.6466(8) 0.4358(5) 0.33792(17) 0.0141(12) Uani 1 1 d U
C1 C 0.4548(9) 0.7481(5) 0.29018(17) 0.0150(12) Uani 1 1 d U
C7 C 0.9776(9) 0.0677(5) 0.50494(17) 0.0153(13) Uani 1 1 d U
C5 C 0.8972(9) 0.5957(5) 0.34872(16) 0.0127(11) Uani 1 1 d U
N4 N 0.4127(8) 0.9551(5) 0.28705(16) 0.0224(12) Uani 1 1 d U

loop_
_atom_site_aniso_label
_atom_site_aniso_U_11
_atom_site_aniso_U_22
_atom_site_aniso_U_33
_atom_site_aniso_U_23
_atom_site_aniso_U_13
_atom_site_aniso_U_12
K3 0.0195(6) 0.0165(6) 0.0202(7) -0.0021(5) -0.0033(5) 0.0028(5)
K2 0.0199(6) 0.0146(6) 0.0212(7) 0.0011(5) -0.0032(5) 0.0017(5)
K1 0.0186(6) 0.0139(5) 0.0211(6) 0.0016(5) -0.0016(5) 0.0001(5)
N17 0.015(2) 0.0106(17) 0.020(2) -0.0039(16) -0.0021(18) 0.0052(15)
O6 0.0170(18) 0.0120(16) 0.0222(19) -0.0060(15) 0.0027(16) 0.0021(15)
O2 0.0248(18) 0.0196(18) 0.030(2) 0.0007(16) -0.0097(16) -0.0015(16)
O4 0.025(2) 0.0197(18) 0.026(2) 0.0069(16) 0.0003(17) 0.0040(17)
O5 0.025(2) 0.028(2) 0.026(2) -0.0031(17) -0.0126(17) 0.0120(17)
O1 0.0222(19) 0.0182(18) 0.024(2) 0.0062(16) 0.0025(16) -0.0019(16)
N19 0.018(2) 0.016(2) 0.023(2) 0.0011(17) 0.0063(18) 0.0064(17)
N12 0.021(2) 0.0112(19) 0.023(2) 0.0004(16) -0.0011(18) 0.0016(16)
O3 0.0259(18) 0.0234(19) 0.028(2) 0.0030(16) -0.0086(16) -0.0098(16)
N13 0.018(2) 0.019(2) 0.019(2) 0.0024(17) 0.0039(18) 0.0021(17)
N16 0.0166(19) 0.0132(18) 0.019(2) -0.0020(16) 0.0000(17) 0.0068(16)
N11 0.022(2) 0.0126(18) 0.021(2) 0.0006(16) -0.0012(18) 0.0022(16)
N15 0.014(2) 0.0167(19) 0.020(2) -0.0023(16) -0.0011(17) 0.0054(17)
N10 0.017(2) 0.0106(17) 0.020(2) -0.0008(16) 0.0031(17) 0.0009(16)
N3 0.022(2) 0.0207(19) 0.022(2) -0.0013(16) -0.0003(17) 0.0024(16)
N9 0.0156(19) 0.0100(17) 0.017(2) -0.0017(16) 0.0006(17) -0.0027(15)
N1 0.018(2) 0.0127(19) 0.021(2) 0.0010(16) 0.0005(18) 0.0048(17)
N21 0.023(2) 0.0148(19) 0.020(2) -0.0013(16) -0.0017(18) 0.0024(17)
N7 0.016(2) 0.0181(19) 0.017(2) 0.0001(16) -0.0002(17) -0.0030(17)
N6 0.0131(19) 0.0187(19) 0.013(2) 0.0018(16) -0.0001(17) 0.0012(16)
N14 0.023(2) 0.015(2) 0.021(2) 0.0024(17) -0.0026(19) -0.0013(18)
N18 0.019(2) 0.0145(19) 0.019(2) 0.0015(16) 0.0032(18) 0.0053(16)
N2 0.021(2) 0.016(2) 0.025(2) 0.0015(18) 0.0019(19) -0.0002(18)
N8 0.0143(19) 0.0119(17) 0.015(2) -0.0001(15) -0.0016(17) -0.0039(15)
N20 0.022(2) 0.017(2) 0.022(2) -0.0030(17) 0.0034(19) 0.0012(18)
N5 0.0162(19) 0.0152(17) 0.015(2) 0.0001(16) -0.0011(17) 0.0027(15)
C9 0.018(2) 0.0114(19) 0.019(2) -0.0012(17) -0.002(2) 0.0038(17)
C4 0.0147(19) 0.013(2) 0.012(2) -0.0032(17) 0.0013(17) 0.0001(16)
C6 0.015(2) 0.0117(19) 0.019(2) -0.0015(16) 0.0013(19) 0.0001(17)
C2 0.012(2) 0.016(2) 0.016(3) 0.0004(18) -0.0009(18) -0.0011(16)
C8 0.019(2) 0.012(2) 0.014(2) -0.0016(18) 0.0026(19) 0.0044(17)
C3 0.013(2) 0.014(2) 0.015(2) -0.0007(18) -0.0005(18) -0.0012(16)
C1 0.015(2) 0.0161(19) 0.015(2) 0.0033(16) 0.0055(19) -0.0001(17)
C7 0.021(2) 0.009(2) 0.015(3) 0.001(2) 0.001(2) 0.002(2)
C5 0.016(2) 0.0107(19) 0.012(2) -0.0001(17) 0.0015(18) -0.0006(16)
N4 0.024(2) 0.0208(19) 0.023(2) 0.0007(16) 0.0037(17) 0.0000(17)

loop_
_atom_type_symbol
_atom_type_description
_atom_type_scat_dispersion_real
_atom_type_scat_dispersion_imag
_atom_type_scat_source
C C 0.0033 0.0016 'International Tables Vol C Tables 4.2.6.8 and 6.1.1.4'
K K 0.2009 0.2494 'International Tables Vol C Tables 4.2.6.8 and 6.1.1.4'
N N 0.0061 0.0033 'International Tables Vol C Tables 4.2.6.8 and 6.1.1.4'
O O 0.0106 0.0060 'International Tables Vol C Tables 4.2.6.8 and 6.1.1.4'

loop_
_geom_angle_atom_site_label_1
_geom_angle_atom_site_label_2
_geom_angle_atom_site_label_3
_geom_angle
_geom_angle_site_symmetry_1
_geom_angle_site_symmetry_3
K3 K3 K3 80.81(4) 3_766 3_666
O6 K3 K3 53.13(8) . 3_666
O6 K3 K3 68.53(8) . 3_766
O6 K3 O5 122.97(12) . 3_666
O6 K3 N19 63.71(12) . 1_565
O6 K3 N19 65.33(12) . 3_656
O6 K3 N19 85.36(12) . 3_756
O6 K3 N9 116.68(12) . 3_766
O6 K3 N14 165.12(13) . 3_766
O6 K3 N18 86.28(13) . 1_565
O6 K3 N18 60.56(12) . 3_756
O6 K3 N20 65.56(13) . 3_656
O5 K3 K3 70.76(9) 3_666 3_666
O5 K3 K3 115.14(10) 3_666 3_766
O5 K3 N19 139.98(13) 3_666 3_756
O5 K3 N19 68.37(12) 3_666 3_656
O5 K3 N19 83.87(12) 3_666 1_565
O5 K3 N9 113.67(13) 3_666 3_766
O5 K3 N18 150.93(13) 3_666 3_756
O5 K3 N20 84.31(13) 3_666 3_656
N19 K3 K3 43.61(8) 1_565 3_666
N19 K3 K3 44.75(9) 3_656 3_666
N19 K3 K3 122.65(11) 3_756 3_666
N19 K3 K3 44.83(10) 3_756 3_766
N19 K3 K3 40.63(8) 1_565 3_766
N19 K3 K3 122.91(10) 3_656 3_766
N19 K3 N19 149.61(17) 3_756 3_656
N19 K3 N19 85.47(13) 3_756 1_565
N19 K3 N19 88.36(13) 3_656 1_565
N19 K3 N18 25.03(12) 3_756 3_756
N9 K3 K3 161.43(10) 3_766 3_666
N9 K3 K3 111.19(10) 3_766 3_766
N9 K3 N19 151.48(13) 3_766 1_565
N9 K3 N19 118.49(13) 3_766 3_656
N9 K3 N19 66.56(13) 3_766 3_756
N9 K3 N18 83.36(13) 3_766 3_756
N14 K3 K3 135.47(11) 3_766 3_666
N14 K3 K3 99.20(11) 3_766 3_766
N14 K3 O5 69.21(13) 3_766 3_666
N14 K3 N19 129.54(13) 3_766 3_656
N14 K3 N19 79.87(14) 3_766 3_756
N14 K3 N19 112.86(13) 3_766 1_565
N14 K3 N9 58.66(13) 3_766 3_766
N14 K3 N18 104.58(14) 3_766 3_756
N14 K3 N20 127.40(14) 3_766 3_656
N18 K3 K3 100.87(10) 3_756 3_666
N18 K3 K3 36.21(9) 3_756 3_766
N18 K3 K3 40.25(9) 1_565 3_766
N18 K3 K3 62.03(10) 1_565 3_666
N18 K3 O5 75.12(13) 1_565 3_666
N18 K3 N19 79.86(14) 1_565 3_756
N18 K3 N19 72.31(12) 3_756 1_565
N18 K3 N19 125.70(13) 3_756 3_656
N18 K3 N19 23.58(12) 1_565 1_565
N18 K3 N19 104.82(13) 1_565 3_656
N18 K3 N9 136.17(14) 1_565 3_766
N18 K3 N14 89.30(14) 1_565 3_766
N18 K3 N18 76.46(14) 1_565 3_756
N18 K3 N20 127.54(14) 1_565 3_656
N20 K3 K3 133.38(11) 3_656 3_766
N20 K3 K3 65.70(10) 3_656 3_666
N20 K3 N19 135.55(14) 3_656 3_756
N20 K3 N19 108.16(13) 3_656 1_565
N20 K3 N19 23.86(13) 3_656 3_656
N20 K3 N9 96.29(14) 3_656 3_766
N20 K3 N18 118.45(13) 3_656 3_756
K1 K2 K1 80.77(2) 1_545 1_445
O2 K2 K1 70.51(9) 1_445 1_445
O2 K2 K1 114.65(10) 1_445 1_545
O2 K2 N12 68.11(12) 1_445 1_455
O2 K2 N12 139.27(13) 1_445 .
O2 K2 N13 84.52(13) 1_445 1_455
O2 K2 N16 113.97(13) 1_445 .
O2 K2 N11 150.58(14) 1_445 .
O2 K2 N4 83.42(13) 1_445 1_545
O4 K2 K1 53.05(9) . 1_445
O4 K2 K1 68.16(9) . 1_545
O4 K2 O2 122.78(13) . 1_445
O4 K2 N12 65.71(12) . 1_455
O4 K2 N12 85.53(13) . .
O4 K2 N13 65.86(13) . 1_455
O4 K2 N16 117.10(13) . .
O4 K2 N11 59.77(12) . .
O4 K2 N3 86.19(14) . 1_545
O4 K2 N21 165.37(14) . .
O4 K2 N4 63.25(12) . 1_545
N12 K2 K1 122.70(10) 1_455 1_545
N12 K2 K1 122.71(10) . 1_445
N12 K2 K1 44.74(10) . 1_545
N12 K2 K1 44.43(9) 1_455 1_445
N12 K2 N12 150.30(16) . 1_455
N12 K2 N11 25.94(12) . .
N12 K2 N4 85.43(13) . 1_545
N12 K2 N4 87.88(13) 1_455 1_545
N13 K2 K1 133.30(10) 1_455 1_545
N13 K2 K1 65.60(10) 1_455 1_445
N13 K2 N12 136.09(14) 1_455 .
N13 K2 N12 24.22(12) 1_455 1_455
N13 K2 N11 118.00(13) 1_455 .
N13 K2 N4 107.90(13) 1_455 1_545
N16 K2 K1 161.81(10) . 1_445
N16 K2 K1 111.00(10) . 1_545
N16 K2 N12 66.43(14) . .
N16 K2 N12 119.22(14) . 1_455
N16 K2 N13 96.76(14) . 1_455
N16 K2 N11 83.66(13) . .
N16 K2 N4 151.33(13) . 1_545
N11 K2 K1 36.21(9) . 1_545
N11 K2 K1 100.35(9) . 1_445
N11 K2 N12 125.31(13) . 1_455
N11 K2 N4 72.08(13) . 1_545
N3 K2 K1 40.00(10) 1_545 1_545
N3 K2 K1 62.51(10) 1_545 1_445
N3 K2 O2 74.82(14) 1_545 1_445
N3 K2 N12 79.17(14) 1_545 .
N3 K2 N12 104.88(14) 1_545 1_455
N3 K2 N13 127.92(14) 1_545 1_455
N3 K2 N16 135.32(14) 1_545 .
N3 K2 N11 76.21(13) 1_545 .
N3 K2 N21 90.12(14) 1_545 .
N3 K2 N4 24.11(13) 1_545 1_545
N21 K2 K1 100.22(11) . 1_545
N21 K2 K1 136.17(10) . 1_445
N21 K2 O2 69.51(13) . 1_445
N21 K2 N12 128.88(14) . 1_455
N21 K2 N12 79.86(13) . .
N21 K2 N13 126.46(15) . 1_455
N21 K2 N16 57.43(13) . .
N21 K2 N11 105.60(14) . .
N21 K2 N4 114.19(14) . 1_545
N4 K2 K1 43.46(9) 1_545 1_445
N4 K2 K1 40.69(9) 1_545 1_545
K2 K1 K2 80.77(2) 1_565 1_665
O1 K1 K2 52.89(9) . 1_665
O1 K1 K2 68.00(9) . 1_565
O1 K1 N12 62.71(12) . 1_565
O1 K1 O3 123.18(12) . 1_665
O1 K1 N11 85.96(13) . 1_565
O1 K1 N3 59.92(12) . .
O1 K1 N1 165.30(13) . 2_655
O1 K1 N6 117.14(13) . 2_655
O1 K1 N2 66.12(13) . 1_655
O1 K1 N4 85.20(13) . .
O1 K1 N4 65.45(12) . 1_655
N12 K1 K2 40.65(8) 1_565 1_565
N12 K1 K2 43.34(8) 1_565 1_665
O3 K1 K2 114.32(10) 1_665 1_565
O3 K1 K2 70.95(9) 1_665 1_665
O3 K1 N12 83.62(12) 1_665 1_565
O3 K1 N3 149.98(14) 1_665 .
O3 K1 N6 114.01(13) 1_665 2_655
O3 K1 N2 84.92(13) 1_665 1_655
O3 K1 N4 138.89(13) 1_665 .
O3 K1 N4 69.06(12) 1_665 1_655
N11 K1 K2 62.78(10) 1_565 1_665
N11 K1 K2 39.68(10) 1_565 1_565
N11 K1 N12 24.48(12) 1_565 1_565
N11 K1 O3 74.83(13) 1_565 1_665
N11 K1 N3 75.74(13) 1_565 .
N11 K1 N1 89.57(14) 1_565 2_655
N11 K1 N6 134.80(14) 1_565 2_655
N11 K1 N2 128.07(15) 1_565 1_655
N11 K1 N4 78.85(14) 1_565 .
N11 K1 N4 105.20(14) 1_565 1_655
N3 K1 K2 36.05(10) . 1_565
N3 K1 K2 100.40(10) . 1_665
N3 K1 N12 71.85(13) . 1_565
N3 K1 N4 125.19(13) . 1_655
N1 K1 K2 135.79(10) 2_655 1_665
N1 K1 K2 99.92(10) 2_655 1_565
N1 K1 N12 114.00(13) 2_655 1_565
N1 K1 O3 68.71(13) 2_655 1_665
N1 K1 N3 105.40(13) 2_655 .
N1 K1 N6 57.94(13) 2_655 2_655
N1 K1 N2 126.66(15) 2_655 1_655
N1 K1 N4 129.24(14) 2_655 1_655
N1 K1 N4 80.20(13) 2_655 .
N6 K1 K2 161.97(10) 2_655 1_665
N6 K1 K2 110.64(9) 2_655 1_565
N6 K1 N12 151.00(13) 2_655 1_565
N6 K1 N3 83.33(13) 2_655 .
N6 K1 N4 119.53(14) 2_655 1_655
N6 K1 N4 66.20(13) 2_655 .
N2 K1 K2 65.48(10) 1_655 1_665
N2 K1 K2 133.39(10) 1_655 1_565
N2 K1 N12 107.65(13) 1_655 1_565
N2 K1 N3 118.45(14) 1_655 .
N2 K1 N6 97.13(14) 1_655 2_655
N2 K1 N4 23.94(13) 1_655 1_655
N2 K1 N4 136.08(14) 1_655 .
N4 K1 K2 44.34(10) 1_655 1_665
N4 K1 K2 122.49(10) . 1_665
N4 K1 K2 122.51(10) 1_655 1_565
N4 K1 K2 44.64(10) . 1_565
N4 K1 N12 85.29(13) . 1_565
N4 K1 N12 87.68(13) 1_655 1_565
N4 K1 N3 25.47(13) . .
N4 K1 N4 149.67(17) . 1_655
N16 N17 C9 116.5(4) . .
N16 N17 C7 111.6(4) . 3_756
C7 N17 C9 131.8(5) 3_756 .
N15 O6 K3 157.5(3) . .
N10 O2 K2 123.9(3) . 1_665
N7 O4 K2 158.3(4) . .
N15 O5 K3 120.8(3) . 3_666
N10 O1 K1 159.7(3) . .
K3 N19 K3 91.64(13) 3_656 1_545
K3 N19 K3 94.53(13) 3_756 1_545
K3 N19 K3 149.61(17) 3_756 3_656
N18 N19 K3 58.2(3) . 1_545
N18 N19 K3 127.9(3) . 3_656
N18 N19 K3 79.7(3) . 3_756
N20 N19 K3 64.3(3) . 3_656
N20 N19 K3 122.7(4) . 3_756
N20 N19 K3 139.9(4) . 1_545
N20 N19 N18 110.6(4) . .
K2 N12 K2 150.30(16) . 1_655
K2 N12 K1 92.23(13) 1_655 1_545
K2 N12 K1 94.61(13) . 1_545
N13 N12 K2 65.5(3) . 1_655
N13 N12 K2 121.3(4) . .
N13 N12 K1 140.3(4) . 1_545
N13 N12 N11 109.3(4) . .
N11 N12 K2 129.5(3) . 1_655
N11 N12 K2 77.9(3) . .
N11 N12 K1 59.0(3) . 1_545
N7 O3 K1 122.7(3) . 1_445
N12 N13 K2 90.3(3) . 1_655
N12 N13 N14 110.6(4) . .
N14 N13 K2 123.3(3) . 1_655
N17 N16 K2 114.6(3) . .
C8 N16 K2 131.1(4) . .
C8 N16 N17 104.4(4) . .
K1 N11 K2 104.10(14) 1_545 .
N12 N11 K2 76.1(3) . .
N12 N11 K1 96.5(3) . 1_545
C6 N11 K2 122.1(4) . .
C6 N11 K1 133.0(4) . 1_545
C6 N11 N12 102.1(4) . .
O6 N15 O5 127.5(5) . .
O6 N15 C8 115.8(4) . .
O5 N15 C8 116.8(5) . .
O2 N10 O1 124.1(5) . .
O2 N10 C5 119.3(4) . .
O1 N10 C5 116.6(4) . .
K2 N3 K1 103.95(15) 1_565 .
C1 N3 K2 134.5(4) . 1_565
C1 N3 K1 120.7(4) . .
C1 N3 N4 101.4(5) . .
N4 N3 K2 97.3(3) . 1_565
N4 N3 K1 75.7(3) . .
N8 N9 K3 113.1(3) . 3_766
C5 N9 K3 130.7(3) . 3_766
C5 N9 N8 105.7(4) . .
N2 N1 K1 137.0(3) . 2_645
C1 N1 K1 119.9(3) . 2_645
C1 N1 N2 101.7(4) . .
N20 N21 K2 136.1(3) . .
C9 N21 K2 119.6(3) . .
C9 N21 N20 103.1(4) . .
O4 N7 C2 116.3(5) . .
O3 N7 O4 125.0(5) . .
O3 N7 C2 118.5(5) . .
N5 N6 K1 113.0(3) . 2_645
C2 N6 K1 129.6(4) . 2_645
C2 N6 N5 108.7(4) . .
N13 N14 K3 136.9(3) . 3_766
C6 N14 K3 118.3(3) . 3_766
C6 N14 N13 102.9(4) . .
K3 N18 K3 103.55(14) 1_545 3_756
N19 N18 K3 98.2(3) . 1_545
N19 N18 K3 75.3(3) . 3_756
N19 N18 C9 103.2(4) . .
C9 N18 K3 134.9(4) . 1_545
C9 N18 K3 120.1(4) . 3_756
N1 N2 K1 122.2(3) . 1_455
N4 N2 K1 91.2(3) . 1_455
N4 N2 N1 109.3(4) . .
N9 N8 C6 115.9(4) . .
C3 N8 N9 109.5(4) . .
C3 N8 C6 133.9(5) . .
N19 N20 K3 91.8(3) . 3_656
N19 N20 N21 109.0(4) . .
N21 N20 K3 122.9(3) . 3_656
N6 N5 C4 109.9(4) . .
N6 N5 C1 119.9(4) . .
C4 N5 C1 129.7(5) . .
N21 C9 N17 122.7(5) . .
N21 C9 N18 114.0(5) . .
N18 C9 N17 122.8(5) . .
N5 C4 C5 148.7(5) . .
C3 C4 N5 106.8(4) . .
C3 C4 C5 104.4(4) . .
N11 C6 N14 115.0(5) . .
N11 C6 N8 121.9(5) . .
N14 C6 N8 123.1(5) . .
N7 C2 C3 130.8(5) . .
N6 C2 N7 119.7(5) . .
N6 C2 C3 109.5(5) . .
N16 C8 N15 116.3(5) . .
N16 C8 C7 113.4(5) . .
C7 C8 N15 130.2(5) . .
N8 C3 C4 108.7(4) . .
N8 C3 C2 146.2(5) . .
C4 C3 C2 105.1(4) . .
N3 C1 N1 116.7(5) . .
N3 C1 N5 123.5(5) . .
N1 C1 N5 119.6(5) . .
N17 C7 C8 149.3(5) 3_756 .
N17 C7 C7 106.6(6) 3_756 3_756
C8 C7 C7 104.1(6) . 3_756
N9 C5 N10 118.0(5) . .
N9 C5 C4 111.7(5) . .
C4 C5 N10 130.3(5) . .
K1 N4 K2 92.21(14) 1_455 1_565
K1 N4 K2 94.67(14) . 1_565
K1 N4 K1 149.67(17) . 1_455
N3 N4 K2 58.6(3) . 1_565
N3 N4 K1 78.8(3) . .
N3 N4 K1 129.1(4) . 1_455
N2 N4 K2 141.1(4) . 1_565
N2 N4 K1 121.3(4) . .
N2 N4 K1 64.8(3) . 1_455
N2 N4 N3 110.9(4) . .

loop_
_geom_bond_atom_site_label_1
_geom_bond_atom_site_label_2
_geom_bond_distance
_geom_bond_site_symmetry_2
K3 K3 4.692(2) 3_666
K3 K3 4.672(3) 3_766
K3 O6 2.786(4) .
K3 O5 2.877(4) 3_666
K3 N19 3.304(5) 1_565
K3 N19 3.237(5) 3_656
K3 N19 3.052(5) 3_756
K3 N9 2.935(5) 3_766
K3 N14 2.847(5) 3_766
K3 N18 3.105(5) 3_756
K3 N18 2.839(5) 1_565
K3 N20 2.919(5) 3_656
K2 K1 4.6650(15) 1_545
K2 K1 4.7026(15) 1_445
K2 O2 2.841(4) 1_445
K2 O4 2.776(4) .
K2 N12 3.230(5) 1_455
K2 N12 3.049(5) .
K2 N13 2.939(5) 1_455
K2 N16 2.927(5) .
K2 N11 3.072(5) .
K2 N3 2.829(5) 1_545
K2 N21 2.833(5) .
K2 N4 3.289(5) 1_545
K1 K2 4.7027(15) 1_665
K1 K2 4.6651(15) 1_565
K1 O1 2.774(4) .
K1 N12 3.294(5) 1_565
K1 O3 2.858(4) 1_665
K1 N11 2.842(5) 1_565
K1 N3 3.090(5) .
K1 N1 2.854(5) 2_655
K1 N6 2.951(5) 2_655
K1 N2 2.931(5) 1_655
K1 N4 3.237(5) 1_655
K1 N4 3.052(5) .
N17 N16 1.354(6) .
N17 C9 1.397(7) .
N17 C7 1.358(7) 3_756
O6 N15 1.201(6) .
O2 K2 2.841(4) 1_665
O2 N10 1.227(6) .
O4 N7 1.241(6) .
O5 K3 2.877(4) 3_666
O5 N15 1.228(6) .
O1 N10 1.232(6) .
N19 K3 3.052(5) 3_756
N19 K3 3.305(5) 1_545
N19 K3 3.237(5) 3_656
N19 N18 1.335(6) .
N19 N20 1.310(7) .
N12 K2 3.230(5) 1_655
N12 K1 3.294(5) 1_545
N12 N13 1.325(7) .
N12 N11 1.374(6) .
O3 K1 2.858(4) 1_445
O3 N7 1.232(6) .
N13 K2 2.939(5) 1_655
N13 N14 1.342(7) .
N16 C8 1.338(7) .
N11 K1 2.842(5) 1_545
N11 C6 1.335(7) .
N15 C8 1.471(7) .
N10 C5 1.422(7) .
N3 K2 2.829(5) 1_565
N3 C1 1.307(7) .
N3 N4 1.354(7) .
N9 K3 2.935(5) 3_766
N9 N8 1.393(6) .
N9 C5 1.318(7) .
N1 K1 2.854(5) 2_645
N1 N2 1.355(6) .
N1 C1 1.328(7) .
N21 N20 1.376(7) .
N21 C9 1.312(7) .
N7 C2 1.415(7) .
N6 K1 2.951(5) 2_645
N6 N5 1.321(6) .
N6 C2 1.319(7) .
N14 K3 2.847(5) 3_766
N14 C6 1.336(7) .
N18 K3 2.839(5) 1_545
N18 K3 3.105(5) 3_756
N18 C9 1.345(7) .
N2 K1 2.931(5) 1_455
N2 N4 1.314(7) .
N8 C6 1.410(7) .
N8 C3 1.359(7) .
N20 K3 2.919(5) 3_656
N5 C4 1.390(7) .
N5 C1 1.432(7) .
C4 C3 1.372(6) .
C4 C5 1.416(7) .
C2 C3 1.421(7) .
C8 C7 1.366(8) .
C7 N17 1.358(7) 3_756
C7 C7 1.407(10) 3_756
N4 K2 3.289(5) 1_565
N4 K1 3.237(5) 1_455
